data_2104082
loop_
_publ_author_name
'Rowda, Budwy'
'Avdeev, Maxim'
'Lee, Peter L.'
'Henry, Paul F.'
'Ling, Chris D.'

_publ_section_title
;
 Structures of 6<i>H</i> perovskites Ba~3~CaSb~2~O~9~ and
 Ba~3~SrSb~2~O~9~ determined by synchrotron X-ray diffraction, neutron
 powder diffraction and <i>ab initio</i> calculations
;
_journal_coeditor_code KD5019
_journal_issue 2
_journal_name_full 'Acta Crystallographica Section B'
_journal_page_first 154
_journal_page_last 159
_journal_paper_doi 10.1107/S0108768108005041
_journal_volume 64
_journal_year 2008
_chemical_formula_sum 'Ba3 Ca O9 Sb2'
_chemical_formula_weight 839.56
_chemical_name_systematic ' ?'
_space_group_IT_number 15
_symmetry_cell_setting monoclinic
_symmetry_space_group_name_Hall '-C 2yc'
_symmetry_space_group_name_H-M 'C 1 2/c 1'
_audit_creation_method 'from EXP file using GSAS2CIF'
_cell_angle_alpha 90.0
_cell_angle_beta 91.384(2)
_cell_angle_gamma 90.0
_cell_formula_units_Z 4
_cell_length_a 5.99898(7)
_cell_length_b 10.37797(19)
_cell_length_c 14.8658(3)
_cell_measurement_temperature 298
_cell_volume 925.23(3)
_computing_structure_refinement GSAS
_diffrn_ambient_temperature 298
_diffrn_radiation_type synchrotron
_diffrn_radiation_wavelength 1.182279
_exptl_absorpt_correction_T_max 0.94850
_exptl_absorpt_correction_T_min 0.56101
_exptl_absorpt_process_details
;   GSAS Absorption/surface roughness correction: function number 2
 Surface roughness abs. correction (Pitschke, et al.)
Terms =     0.68087E-01    0.35062E-01
Correction is refined.
;
_refine_ls_goodness_of_fit_all 1.96
_refine_ls_matrix_type full
_refine_ls_number_parameters 49
_refine_ls_number_restraints 0
_refine_ls_shift/su_max 0.05
_refine_ls_shift/su_mean 0.01
_reflns_number_total 375
_cod_data_source_file kd5019.cif
_cod_data_source_block BA3CASB2O9
_cod_original_sg_symbol_H-M C2/c
_cod_database_code 2104082
_cod_database_fobs_code 2104082

loop_
_symmetry_equiv_pos_site_id
_symmetry_equiv_pos_as_xyz
1 +x,+y,+z
2 -x,+y,-z+1/2
-1 -x,-y,-z
-2 +x,-y,+z+1/2
101 +x+1/2,+y+1/2,+z
102 -x+1/2,+y+1/2,-z+1/2
-101 -x+1/2,-y+1/2,-z
-102 +x+1/2,-y+1/2,+z+1/2

loop_
_atom_site_type_symbol
_atom_site_label
_atom_site_fract_x
_atom_site_fract_y
_atom_site_fract_z
_atom_site_U_iso_or_equiv
_atom_site_thermal_displace_type
_atom_site_occupancy
Ba Ba1 0.0 -0.0031(5) 0.25 0.0080(9) Uiso 1.0
Ba Ba2 0.0095(2) 0.3327(3) 0.09303(9) 0.0221(9) Uiso 1.0
Ca Ca1 0.0 0.0 0.0 0.0160(9) Uiso 1.0
Sb Sb1 -0.0124(2) 0.3370(4) 0.84609(8) 0.0160(9) Uiso 1.0
O O1 0.0 0.511(3) 0.25 0.013(2) Uiso 1.0
O O2 0.300(3) 0.236(2) 0.2415(8) 0.013(2) Uiso 1.0
O O3 0.031(3) 0.809(2) 0.0875(11) 0.013(2) Uiso 1.0
O O4 0.323(3) 0.0646(18) 0.0777(9) 0.013(2) Uiso 1.0
O O5 0.768(3) 0.074(2) 0.1008(10) 0.013(2) Uiso 1.0

loop_
_atom_type_symbol
_atom_type_scat_dispersion_real
_atom_type_scat_dispersion_imag
_atom_type_scat_source
Ba -0.023 5.520 International_Tables_Vol_C
Ca 0.371 0.807 International_Tables_Vol_C
Sb 0.075 3.813 International_Tables_Vol_C
O 0.032 0.019 International_Tables_Vol_C
